data_2002501
loop_
_publ_author_name
'Mueller-Buschbaum, Hk'
'Tomaszewska, A'

_publ_section_title
;
Das erste Uebergangsmetall-Oxocuprat(II) mit Ca Cu2 O3-Struktur. Zur
Kenntnis von Co Cu2 O3 und Ca(1-x) Co(x) Cu2 O3 (x = 0,55)
;
_journal_name_full
;
Zeitschrift fuer Kristallographie (149,1979-)
;
_journal_page_first 121
_journal_page_last 127
_journal_volume 196
_journal_year 1991
_chemical_formula_structural 'Ca0.45 Co0.55 Cu2 O3'
_chemical_formula_sum 'Ca0.45 Co0.55 Cu2 O3'
_chemical_name_systematic 'Calcium cobalt copper oxide (0.45/0.55/2/3)'
_space_group_IT_number 59
_symmetry_cell_setting orthorhombic
_symmetry_space_group_name_Hall '-P 2ab 2a'
_symmetry_space_group_name_H-M 'P m m n :2'
_cell_angle_alpha 90
_cell_angle_beta 90
_cell_angle_gamma 90
_cell_formula_units_Z 2
_cell_length_a 9.532(9)
_cell_length_b 4.015(2)
_cell_length_c 3.2841(8)
_cell_volume 125.7
_refine_ls_R_factor_all 0.055
_cod_original_sg_symbol_H-M 'P m m n Z'
_cod_original_formula_sum 'Ca.45 Co.55 Cu2 O3'
_cod_database_code 2002501

loop_
_symmetry_equiv_pos_as_xyz
x,y,z
1/2-x,y,z
x,1/2-y,z
1/2-x,1/2-y,z
-x,-y,-z
1/2+x,-y,-z
-x,1/2+y,-z
1/2+x,1/2+y,-z

loop_
_atom_site_aniso_label
_atom_site_aniso_B_11
_atom_site_aniso_B_12
_atom_site_aniso_B_13
_atom_site_aniso_B_22
_atom_site_aniso_B_23
_atom_site_aniso_B_33
Cu1 0.65(5) 0. 0.35(7) 0.34(4) 0. 0.72(4)
Ca1 0.54(1) 0. 0. 0.35(1) 0. 0.51(1)
Co1 0.54(1) 0. 0. 0.35(1) 0. 0.51(1)

loop_
_atom_site_label
_atom_site_type_symbol
_atom_site_symmetry_multiplicity
_atom_site_Wyckoff_symbol
_atom_site_fract_x
_atom_site_fract_y
_atom_site_fract_z
_atom_site_occupancy
_atom_site_attached_hydrogens
_atom_site_calc_flag
Cu1 Cu2+ 4 f 0.0834(3) 0.75 0.8146(6) 1. 0 d
O1 O2- 2 b 0.25 0.75 0.481(4) 1. 0 d
O2 O2- 4 f 0.087(1) 0.25 0.862(3) 1. 0 d
Ca1 Ca2+ 2 a 0.25 0.25 0.3358(11) 0.45 0 d
Co1 Co2+ 2 a 0.25 0.25 0.3358(11) 0.55 0 d

loop_
_atom_type_symbol
_atom_type_oxidation_number
Cu2+ 2.000
O2- -2.000
Ca2+ 2.000
Co2+ 2.000
